data_2218648
loop_
_publ_author_name
'Weng-Thim, Tham'
'Adnan, Rohana'
'Fun, Hoong-Kun'
'Jebas, Samuel Robinson'

_publ_section_title
;
 Poly[tris(\m~4~-5-aminoisophthalato)diaquadilanthanum(III)]
;
_journal_coeditor_code CI2610
_journal_issue 7
_journal_name_full 'Acta Crystallographica Section E'
_journal_page_first m971
_journal_page_last m972
_journal_paper_doi 10.1107/S1600536808018849
_journal_volume 64
_journal_year 2008
_chemical_formula_iupac '[La2 (C8 H5 N O4)3 (H2 O)2]'
_chemical_formula_moiety 'C24 H19 La2 N3 O14'
_chemical_formula_sum 'C24 H19 La2 N3 O14'
_chemical_formula_weight 851.24
_chemical_name_systematic
;
Poly[tris(\m~4~-5-aminoisophthalato)diaquadilanthanum(III)]
;
_space_group_IT_number 60
_symmetry_cell_setting orthorhombic
_symmetry_space_group_name_Hall '-P 2n 2ab'
_symmetry_space_group_name_H-M 'P b c n'
_atom_sites_solution_hydrogens geom
_atom_sites_solution_primary direct
_atom_sites_solution_secondary difmap
_audit_creation_method SHELXL-97
_cell_angle_alpha 90.00
_cell_angle_beta 90.00
_cell_angle_gamma 90.00
_cell_formula_units_Z 4
_cell_length_a 12.2525(3)
_cell_length_b 8.0521(2)
_cell_length_c 25.6820(6)
_cell_measurement_reflns_used 9864
_cell_measurement_temperature 100.00(10)
_cell_measurement_theta_max 45.21
_cell_measurement_theta_min 2.30
_cell_volume 2533.74(11)
_computing_cell_refinement 'APEX2 (Bruker, 2005)'
_computing_data_collection 'APEX2 (Bruker, 2005)'
_computing_data_reduction 'SAINT (Bruker, 2005)'
_computing_molecular_graphics 'SHELXTL (Sheldrick, 2008)'
_computing_publication_material
;
SHELXTL (Sheldrick, 2008) and PLATON (Spek, 2003)
;
_computing_structure_refinement 'SHELXTL (Sheldrick, 2008)'
_computing_structure_solution 'SHELXTL (Sheldrick, 2008)'
_diffrn_ambient_temperature 100.00(10)
_diffrn_measured_fraction_theta_full 0.981
_diffrn_measured_fraction_theta_max 0.981
_diffrn_measurement_device_type 'Bruker SMART APEXII CCD area-detector'
_diffrn_measurement_method '\f and \w'
_diffrn_radiation_monochromator graphite
_diffrn_radiation_source 'fine-focus sealed tube'
_diffrn_radiation_type MoK\a
_diffrn_radiation_wavelength 0.71073
_diffrn_reflns_av_R_equivalents 0.0396
_diffrn_reflns_av_sigmaI/netI 0.0228
_diffrn_reflns_limit_h_max 21
_diffrn_reflns_limit_h_min -22
_diffrn_reflns_limit_k_max 14
_diffrn_reflns_limit_k_min -14
_diffrn_reflns_limit_l_max 44
_diffrn_reflns_limit_l_min -45
_diffrn_reflns_number 68438
_diffrn_reflns_theta_full 40.00
_diffrn_reflns_theta_max 40.00
_diffrn_reflns_theta_min 1.59
_diffrn_standards_number 0
_exptl_absorpt_coefficient_mu 3.410
_exptl_absorpt_correction_T_max 0.8216
_exptl_absorpt_correction_T_min 0.3125
_exptl_absorpt_correction_type multi-scan
_exptl_absorpt_process_details '(SADABS; Bruker, 2005)'
_exptl_crystal_colour pink
_exptl_crystal_density_diffrn 2.221
_exptl_crystal_density_method 'not measured'
_exptl_crystal_description Plate
_exptl_crystal_F_000 1640
_exptl_crystal_size_max 0.36
_exptl_crystal_size_mid 0.31
_exptl_crystal_size_min 0.06
_refine_diff_density_max 1.541
_refine_diff_density_min -1.240
_refine_ls_extinction_method none
_refine_ls_goodness_of_fit_ref 1.162
_refine_ls_hydrogen_treatment mixed
_refine_ls_matrix_type full
_refine_ls_number_parameters 208
_refine_ls_number_reflns 7718
_refine_ls_number_restraints 5
_refine_ls_restrained_S_all 1.162
_refine_ls_R_factor_all 0.0294
_refine_ls_R_factor_gt 0.0247
_refine_ls_shift/su_max 0.001
_refine_ls_shift/su_max_lt 0.001
_refine_ls_shift/su_mean 0.000
_refine_ls_structure_factor_coef Fsqd
_refine_ls_weighting_details 'calc w=1/[\s^2^(Fo^2^)+(0.0368P)^2^+1.5159P] where P=(Fo^2^+2Fc^2^)/3'
_refine_ls_weighting_scheme calc
_refine_ls_wR_factor_gt 0.0652
_refine_ls_wR_factor_ref 0.0738
_reflns_number_gt 6892
_reflns_number_total 7718
_reflns_threshold_expression I>2\s(I)
_cod_data_source_file ci2610.cif
_cod_data_source_block I
_cod_depositor_comments
;
The following automatic conversions were performed:
'_symmetry_cell_setting' value 'Orthorhombic' changed to 'orthorhombic'
according to '/home/saulius/struct/CIF-dictionaries/cif_core.dic'
dictionary named 'cif_core.dic' version 2.4.1 from 2010-06-29.

Automatic conversion script
Id: cif_fix_enum 1527 2010-12-29 10:47:43Z saulius 

The following automatic conversions were performed:

'_symmetry_cell_setting' value 'Orthorhombic' changed to
'orthorhombic' according to
/home/saulius/struct/CIF-dictionaries/cif_core.dic dictionary named
'cif_core.dic' version 2.4.1 from 2010-06-29.

Automatic conversion script
Id: cif_fix_values 1715 2011-07-08 13:25:40Z adriana 
;
_cod_database_code 2218648
_cod_database_fobs_code 2218648

loop_
_symmetry_equiv_pos_as_xyz
'x, y, z'
'-x+1/2, -y+1/2, z+1/2'
'-x, y, -z+1/2'
'x+1/2, -y+1/2, -z'
'-x, -y, -z'
'x-1/2, y-1/2, -z-1/2'
'x, -y, z-1/2'
'-x-1/2, y-1/2, z'

loop_
_atom_site_type_symbol
_atom_site_label
_atom_site_fract_x
_atom_site_fract_y
_atom_site_fract_z
_atom_site_U_iso_or_equiv
_atom_site_adp_type
_atom_site_calc_flag
_atom_site_refinement_flags
_atom_site_occupancy
La La1 0.305761(5) 0.465168(9) 0.094499(3) 0.00725(3) Uani d . 1
O O1 0.11915(9) 0.55822(16) 0.09118(5) 0.01427(19) Uani d . 1
O O2 0.29520(8) 0.76545(14) 0.14936(5) 0.01260(17) Uani d . 1
O O3 0.36750(11) 0.54193(13) 0.18450(5) 0.0161(2) Uani d . 1
O O4 0.03641(8) 0.77482(13) 0.12749(5) 0.01283(17) Uani d . 1
O O5 -0.11694(8) 0.16092(13) -0.01083(4) 0.01261(17) Uani d . 1
O O6 -0.27525(9) 0.27524(13) -0.03252(4) 0.01193(16) Uani d . 1
O O1W 0.48255(8) 0.60804(14) 0.07751(5) 0.01474(18) Uani d D 1
H H1OW 0.5115 0.6313 0.0488 0.018 Uiso d RD 1
H H2OW 0.5309 0.6145 0.1009 0.018 Uiso d RD 1
N N1 -0.35537(11) 0.53130(17) 0.15151(6) 0.0164(2) Uani d D 1
N N2 0.5000 1.2332(3) 0.2500 0.0265(5) Uani d SD 1
C C1 -0.16182(11) 0.57505(17) 0.13169(6) 0.0116(2) Uani d . 1
H H1 -0.1544 0.6421 0.1610 0.014 Uiso calc R 1
C C2 -0.26282(11) 0.50210(18) 0.12013(6) 0.0117(2) Uani d . 1
C C3 -0.27434(10) 0.40880(17) 0.07446(6) 0.0112(2) Uani d . 1
H H3 -0.3426 0.3692 0.0647 0.013 Uiso calc R 1
C C4 -0.18356(10) 0.37549(16) 0.04371(6) 0.0102(2) Uani d . 1
C C5 -0.08197(11) 0.44158(16) 0.05646(6) 0.0108(2) Uani d . 1
H H5 -0.0209 0.4155 0.0365 0.013 Uiso calc R 1
C C6 -0.07239(11) 0.54677(16) 0.09915(6) 0.0100(2) Uani d . 1
C C7 0.03462(10) 0.63224(16) 0.10726(6) 0.01037(19) Uani d . 1
C C8 0.35819(11) 0.69799(17) 0.18250(6) 0.0111(2) Uani d . 1
C C9 0.42765(11) 0.80015(16) 0.21813(6) 0.0114(2) Uani d . 1
C C10 0.42555(12) 0.97334(16) 0.21897(6) 0.0123(2) Uani d . 1
H H10 0.3747 1.0303 0.1989 0.015 Uiso calc R 1
C C11 0.5000 1.0623(3) 0.2500 0.0135(3) Uani d S 1
C C12 0.5000 0.7136(2) 0.2500 0.0124(3) Uani d S 1
H H12 0.5000 0.5981 0.2500 0.015 Uiso calc SR 1
C C13 -0.19263(10) 0.26435(17) -0.00240(6) 0.0099(2) Uani d . 1
H H1N1 -0.399(2) 0.443(2) 0.1564(11) 0.023(7) Uiso d D 1
H H1N2 0.5414(19) 1.281(3) 0.2714(9) 0.028(7) Uiso d D 1
H H2N1 -0.342(2) 0.571(3) 0.1839(6) 0.018(6) Uiso d D 1

loop_
_atom_site_aniso_label
_atom_site_aniso_U_11
_atom_site_aniso_U_22
_atom_site_aniso_U_33
_atom_site_aniso_U_12
_atom_site_aniso_U_13
_atom_site_aniso_U_23
La1 0.00651(4) 0.00736(4) 0.00789(4) -0.00013(2) 0.00015(2) -0.00035(2)
O1 0.0076(4) 0.0187(5) 0.0165(5) 0.0020(3) 0.0003(3) -0.0007(4)
O2 0.0128(4) 0.0130(4) 0.0120(5) 0.0016(3) -0.0042(3) 0.0008(3)
O3 0.0223(5) 0.0101(4) 0.0160(5) 0.0014(3) -0.0076(4) -0.0013(3)
O4 0.0122(4) 0.0111(4) 0.0153(5) -0.0026(3) -0.0004(3) -0.0009(3)
O5 0.0127(4) 0.0129(4) 0.0122(5) 0.0030(3) -0.0022(3) -0.0024(3)
O6 0.0107(4) 0.0133(4) 0.0118(5) 0.0004(3) -0.0025(3) -0.0001(3)
O1W 0.0108(4) 0.0170(5) 0.0163(5) -0.0029(3) 0.0008(3) 0.0023(4)
N1 0.0108(5) 0.0231(6) 0.0153(6) -0.0028(4) 0.0031(4) -0.0054(4)
N2 0.0457(13) 0.0095(7) 0.0244(11) 0.000 -0.0211(10) 0.000
C1 0.0093(5) 0.0122(5) 0.0133(6) -0.0010(3) 0.0002(4) -0.0023(4)
C2 0.0098(5) 0.0130(5) 0.0123(6) -0.0006(4) 0.0004(4) -0.0012(4)
C3 0.0098(4) 0.0119(5) 0.0120(6) -0.0009(3) -0.0003(4) -0.0010(4)
C4 0.0109(5) 0.0092(5) 0.0104(6) -0.0003(3) -0.0007(4) -0.0009(4)
C5 0.0102(4) 0.0107(5) 0.0114(6) -0.0003(3) -0.0001(4) -0.0004(4)
C6 0.0086(5) 0.0095(5) 0.0120(6) -0.0004(3) -0.0008(4) -0.0002(4)
C7 0.0088(4) 0.0114(5) 0.0109(5) -0.0007(3) -0.0011(4) 0.0010(4)
C8 0.0119(5) 0.0113(5) 0.0101(5) 0.0013(3) -0.0021(4) -0.0015(4)
C9 0.0133(5) 0.0108(5) 0.0102(5) 0.0003(3) -0.0032(4) -0.0008(4)
C10 0.0164(5) 0.0093(5) 0.0113(6) 0.0018(3) -0.0036(4) -0.0004(4)
C11 0.0190(8) 0.0098(7) 0.0116(8) 0.000 -0.0038(6) 0.000
C12 0.0144(7) 0.0098(7) 0.0129(8) 0.000 -0.0046(6) 0.000
C13 0.0106(5) 0.0100(5) 0.0093(5) -0.0003(3) -0.0004(4) -0.0001(4)

loop_
_atom_type_symbol
_atom_type_description
_atom_type_scat_dispersion_real
_atom_type_scat_dispersion_imag
_atom_type_scat_source
C C 0.0033 0.0016 'International Tables Vol C Tables 4.2.6.8 and 6.1.1.4'
H H 0.0000 0.0000 'International Tables Vol C Tables 4.2.6.8 and 6.1.1.4'
N N 0.0061 0.0033 'International Tables Vol C Tables 4.2.6.8 and 6.1.1.4'
O O 0.0106 0.0060 'International Tables Vol C Tables 4.2.6.8 and 6.1.1.4'
La La -0.2871 2.4523 'International Tables Vol C Tables 4.2.6.8 and 6.1.1.4'

loop_
_geom_angle_atom_site_label_1
_geom_angle_atom_site_label_2
_geom_angle_atom_site_label_3
_geom_angle_site_symmetry_1
_geom_angle_site_symmetry_3
_geom_angle
O1 La1 O2 . 8_655 75.36(4)
O1 La1 O1W . . 132.52(4)
O2 La1 O1W 8_655 . 146.72(4)
O1 La1 O3 . . 104.02(4)
O2 La1 O3 8_655 . 77.64(4)
O1W La1 O3 . . 77.61(4)
O1 La1 O5 . 4 116.44(4)
O2 La1 O5 8_655 4 113.96(4)
O1W La1 O5 . 4 73.40(4)
O3 La1 O5 . 4 139.45(4)
O1 La1 O4 . 8_655 153.93(4)
O2 La1 O4 8_655 8_655 78.67(3)
O1W La1 O4 . 8_655 71.56(4)
O3 La1 O4 . 8_655 67.80(4)
O5 La1 O4 4 8_655 76.42(4)
O1 La1 O6 . 5_565 66.41(4)
O2 La1 O6 8_655 5_565 141.66(3)
O1W La1 O6 . 5_565 69.74(4)
O3 La1 O6 . 5_565 113.64(3)
O5 La1 O6 4 5_565 82.01(4)
O4 La1 O6 8_655 5_565 139.64(3)
O1 La1 O6 . 4 81.54(4)
O2 La1 O6 8_655 4 71.63(4)
O1W La1 O6 . 4 123.26(4)
O3 La1 O6 . 4 146.29(3)
O5 La1 O6 4 4 49.86(3)
O4 La1 O6 8_655 4 92.45(3)
O6 La1 O6 5_565 4 99.18(3)
O1 La1 O2 . . 72.86(4)
O2 La1 O2 8_655 . 104.59(4)
O1W La1 O2 . . 74.31(4)
O3 La1 O2 . . 48.55(3)
O5 La1 O2 4 . 141.45(3)
O4 La1 O2 8_655 . 112.21(3)
O6 La1 O2 5_565 . 67.38(3)
O6 La1 O2 4 . 154.13(3)
C7 O1 La1 . . 155.94(10)
C8 O2 La1 . 8_665 164.67(10)
C8 O2 La1 . . 86.55(8)
La1 O2 La1 8_665 . 107.35(4)
C8 O3 La1 . . 100.39(9)
C7 O4 La1 . 8_665 114.46(9)
C13 O5 La1 . 4_455 97.67(9)
C13 O6 La1 . 5_565 121.94(9)
C13 O6 La1 . 4_455 90.94(8)
La1 O6 La1 5_565 4_455 105.27(4)
La1 O1W H1OW . . 128.6
La1 O1W H2OW . . 120.9
H1OW O1W H2OW . . 108.3
C2 N1 H1N1 . . 115.5(19)
C2 N1 H2N1 . . 116.3(18)
H1N1 N1 H2N1 . . 105(2)
C11 N2 H1N2 . . 117(2)
C6 C1 C2 . . 119.84(13)
C6 C1 H1 . . 120.1
C2 C1 H1 . . 120.1
C3 C2 C1 . . 119.43(12)
C3 C2 N1 . . 119.13(12)
C1 C2 N1 . . 121.25(13)
C4 C3 C2 . . 119.92(12)
C4 C3 H3 . . 120.0
C2 C3 H3 . . 120.0
C3 C4 C5 . . 120.51(13)
C3 C4 C13 . . 120.55(11)
C5 C4 C13 . . 118.91(12)
C6 C5 C4 . . 119.58(13)
C6 C5 H5 . . 120.2
C4 C5 H5 . . 120.2
C5 C6 C1 . . 120.32(12)
C5 C6 C7 . . 117.66(12)
C1 C6 C7 . . 121.98(12)
O4 C7 O1 . . 123.35(13)
O4 C7 C6 . . 119.47(12)
O1 C7 C6 . . 117.12(12)
O3 C8 O2 . . 120.49(13)
O3 C8 C9 . . 118.09(12)
O2 C8 C9 . . 121.33(12)
O3 C8 La1 . . 55.20(8)
O2 C8 La1 . . 68.49(8)
C9 C8 La1 . . 157.57(9)
C12 C9 C10 . . 120.17(13)
C12 C9 C8 . . 116.50(12)
C10 C9 C8 . . 123.28(13)
C9 C10 C11 . . 120.37(14)
C9 C10 H10 . . 119.8
C11 C10 H10 . . 119.8
N2 C11 C10 . . 120.59(9)
N2 C11 C10 . 3_655 120.59(9)
C10 C11 C10 . 3_655 118.81(18)
C9 C12 C9 3_655 . 119.99(18)
C9 C12 H12 3_655 . 120.0
C9 C12 H12 . . 120.0
O5 C13 O6 . . 121.52(13)
O5 C13 C4 . . 118.50(12)
O6 C13 C4 . . 119.99(12)
O5 C13 La1 . 4_455 57.64(7)
O6 C13 La1 . 4_455 63.88(8)
C4 C13 La1 . 4_455 175.99(9)

loop_
_geom_bond_atom_site_label_1
_geom_bond_atom_site_label_2
_geom_bond_site_symmetry_2
_geom_bond_distance
La1 O1 . 2.4076(11)
La1 O2 8_655 2.4701(11)
La1 O1W . 2.4912(10)
La1 O3 . 2.5093(12)
La1 O5 4 2.5585(11)
La1 O4 8_655 2.6089(10)
La1 O6 5_565 2.6538(11)
La1 O6 4 2.6955(11)
La1 O2 . 2.8015(12)
O1 C7 . 1.2643(18)
O2 C8 . 1.2708(17)
O2 La1 8_665 2.4701(11)
O3 C8 . 1.2628(17)
O4 C7 . 1.2604(17)
O4 La1 8_665 2.6089(10)
O5 C13 . 1.2651(17)
O5 La1 4_455 2.5585(11)
O6 C13 . 1.2771(17)
O6 La1 5_565 2.6538(11)
O6 La1 4_455 2.6955(11)
O1W H1OW . 0.84
O1W H2OW . 0.84
N1 C2 . 1.411(2)
N1 H1N1 . 0.900(10)
N1 H2N1 . 0.910(10)
N2 C11 . 1.377(3)
N2 H1N2 . 0.840(10)
C1 C6 . 1.397(2)
C1 C2 . 1.4016(19)
C1 H1 . 0.93
C2 C3 . 1.400(2)
C3 C4 . 1.3902(19)
C3 H3 . 0.93
C4 C5 . 1.3927(18)
C4 C13 . 1.489(2)
C5 C6 . 1.390(2)
C5 H5 . 0.93
C6 C7 . 1.4953(18)
C8 C9 . 1.4961(19)
C9 C12 . 1.3933(17)
C9 C10 . 1.3949(19)
C10 C11 . 1.4071(18)
C10 H10 . 0.93
C11 C10 3_655 1.4071(18)
C12 C9 3_655 1.3933(17)
C12 H12 . 0.93
C13 La1 4_455 3.0017(14)

loop_
_geom_hbond_atom_site_label_D
_geom_hbond_atom_site_label_H
_geom_hbond_atom_site_label_A
_geom_hbond_site_symmetry_A
_geom_hbond_distance_DH
_geom_hbond_distance_HA
_geom_hbond_distance_DA
_geom_hbond_angle_DHA
O1W H1OW O5 8_665 0.84 2.02 2.8354(16) 164
O1W H2OW N1 1_655 0.84 2.02 2.817(2) 157
N1 H1N1 O4 8 0.900(10) 2.28(2) 3.0929(17) 150(3)
N2 H1N2 O4 6_666 0.840(10) 2.60(2) 3.1953(12) 129(2)

loop_
_geom_torsion_atom_site_label_1
_geom_torsion_atom_site_label_2
_geom_torsion_atom_site_label_3
_geom_torsion_atom_site_label_4
_geom_torsion_site_symmetry_1
_geom_torsion_site_symmetry_4
_geom_torsion
O2 La1 O1 C7 8_655 . 81.4(3)
O1W La1 O1 C7 . . -77.4(3)
O3 La1 O1 C7 . . 8.5(3)
O5 La1 O1 C7 4 . -168.8(2)
O4 La1 O1 C7 8_655 . 76.4(3)
O6 La1 O1 C7 5_565 . -101.5(3)
O6 La1 O1 C7 4 . 154.5(3)
O2 La1 O1 C7 . . -29.2(3)
C13 La1 O1 C7 4 . 172.0(3)
C8 La1 O1 C7 . . -13.0(3)
O1 La1 O2 C8 . . 138.62(9)
O2 La1 O2 C8 8_655 . 69.33(7)
O1W La1 O2 C8 . . -76.18(9)
O3 La1 O2 C8 . . 10.99(8)
O5 La1 O2 C8 4 . -110.23(9)
O4 La1 O2 C8 8_655 . -14.18(9)
O6 La1 O2 C8 5_565 . -150.35(9)
O6 La1 O2 C8 4 . 147.23(9)
C13 La1 O2 C8 4 . -148.28(9)
O1 La1 O2 La1 . 8_665 -47.98(4)
O2 La1 O2 La1 8_655 8_665 -117.27(6)
O1W La1 O2 La1 . 8_665 97.22(5)
O3 La1 O2 La1 . 8_665 -175.61(7)
O5 La1 O2 La1 4 8_665 63.17(6)
O4 La1 O2 La1 8_655 8_665 159.22(4)
O6 La1 O2 La1 5_565 8_665 23.04(4)
O6 La1 O2 La1 4 8_665 -39.37(10)
C13 La1 O2 La1 4 8_665 25.12(10)
C8 La1 O2 La1 . 8_665 173.40(11)
O1 La1 O3 C8 . . -62.50(10)
O2 La1 O3 C8 8_655 . -133.75(10)
O1W La1 O3 C8 . . 68.68(10)
O5 La1 O3 C8 4 . 113.71(10)
O4 La1 O3 C8 8_655 . 143.60(11)
O6 La1 O3 C8 5_565 . 7.57(11)
O6 La1 O3 C8 4 . -158.30(8)
O2 La1 O3 C8 . . -11.23(8)
C13 La1 O3 C8 4 . 152.93(9)
C6 C1 C2 C3 . . -3.4(2)
C6 C1 C2 N1 . . -178.49(14)
C1 C2 C3 C4 . . 6.3(2)
N1 C2 C3 C4 . . -178.49(14)
C2 C3 C4 C5 . . -3.4(2)
C2 C3 C4 C13 . . 174.65(13)
C3 C4 C5 C6 . . -2.5(2)
C13 C4 C5 C6 . . 179.43(13)
C4 C5 C6 C1 . . 5.4(2)
C4 C5 C6 C7 . . -172.14(13)
C2 C1 C6 C5 . . -2.4(2)
C2 C1 C6 C7 . . 174.99(13)
La1 O4 C7 O1 8_665 . 29.15(18)
La1 O4 C7 C6 8_665 . -147.91(10)
La1 O1 C7 O4 . . 42.8(3)
La1 O1 C7 C6 . . -140.0(2)
C5 C6 C7 O4 . . 147.88(14)
C1 C6 C7 O4 . . -29.6(2)
C5 C6 C7 O1 . . -29.36(19)
C1 C6 C7 O1 . . 153.14(14)
La1 O3 C8 O2 . . 21.93(16)
La1 O3 C8 C9 . . -154.83(11)
La1 O2 C8 O3 8_665 . -174.7(3)
La1 O2 C8 O3 . . -19.25(14)
La1 O2 C8 C9 8_665 . 1.9(5)
La1 O2 C8 C9 . . 157.41(13)
La1 O2 C8 La1 8_665 . -155.5(4)
O1 La1 C8 O3 . . 120.56(10)
O2 La1 C8 O3 8_655 . 45.09(10)
O1W La1 C8 O3 . . -104.47(10)
O5 La1 C8 O3 4 . -97.27(11)
O4 La1 C8 O3 8_655 . -33.35(10)
O6 La1 C8 O3 5_565 . -173.07(10)
O6 La1 C8 O3 4 . 58.48(19)
O2 La1 C8 O3 . . 159.76(15)
C13 La1 C8 O3 4 . -82.2(2)
O1 La1 C8 O2 . . -39.20(9)
O2 La1 C8 O2 8_655 . -114.68(7)
O1W La1 C8 O2 . . 95.77(9)
O3 La1 C8 O2 . . -159.76(15)
O5 La1 C8 O2 4 . 102.97(9)
O4 La1 C8 O2 8_655 . 166.88(8)
O6 La1 C8 O2 5_565 . 27.17(8)
O6 La1 C8 O2 4 . -101.28(16)
C13 La1 C8 O2 4 . 118.03(17)
O1 La1 C8 C9 . . -159.9(3)
O2 La1 C8 C9 8_655 . 124.7(3)
O1W La1 C8 C9 . . -24.9(2)
O3 La1 C8 C9 . . 79.6(3)
O5 La1 C8 C9 4 . -17.7(3)
O4 La1 C8 C9 8_655 . 46.2(3)
O6 La1 C8 C9 5_565 . -93.5(3)
O6 La1 C8 C9 4 . 138.1(2)
O2 La1 C8 C9 . . -120.7(3)
C13 La1 C8 C9 4 . -2.6(4)
O3 C8 C9 C12 . . 1.7(2)
O2 C8 C9 C12 . . -175.02(12)
La1 C8 C9 C12 . . -64.5(3)
O3 C8 C9 C10 . . 179.15(15)
O2 C8 C9 C10 . . 2.4(2)
La1 C8 C9 C10 . . 112.9(2)
C12 C9 C10 C11 . . 3.2(2)
C8 C9 C10 C11 . . -174.17(12)
C9 C10 C11 N2 . . 178.42(11)
C9 C10 C11 C10 . 3_655 -1.58(11)
C10 C9 C12 C9 . 3_655 -1.58(11)
C8 C9 C12 C9 . 3_655 175.93(14)
La1 O5 C13 O6 4_455 . 0.96(15)
La1 O5 C13 C4 4_455 . -178.75(10)
La1 O6 C13 O5 5_565 . -109.60(13)
La1 O6 C13 O5 4_455 . -0.90(14)
La1 O6 C13 C4 5_565 . 70.10(15)
La1 O6 C13 C4 4_455 . 178.80(11)
La1 O6 C13 La1 5_565 4_455 -108.70(8)
C3 C4 C13 O5 . . -138.65(14)
C5 C4 C13 O5 . . 39.5(2)
C3 C4 C13 O6 . . 41.6(2)
C5 C4 C13 O6 . . -140.26(14)
